data_7055199
loop_
_publ_author_name
'Karmakar, Anirban'
'Paul, Anup'
'Mahmudov, Kamran T.'
'Guedes da Silva, M. F\'atima C.'
'Pombeiro, Armando J. L.'

_publ_section_title
;
 pH dependent synthesis of Zn(ii) and Cd(ii) coordination polymers with
 dicarboxyl-functionalized arylhydrazone of barbituric acid:
 photoluminescence properties and catalysts for Knoevenagel condensation
;
_journal_issue 2
_journal_name_full 'New J. Chem.'
_journal_page_first 1535
_journal_paper_doi 10.1039/C5NJ02411K
_journal_volume 40
_journal_year 2016
_chemical_formula_moiety 'C12 H12 Cd N4 O10, 4(H2 O)'
_chemical_formula_sum 'C12 H20 Cd N4 O14'
_chemical_formula_weight 556.72
_space_group_crystal_system monoclinic
_space_group_IT_number 15
_space_group_name_Hall '-C 2yc'
_space_group_name_H-M_alt 'C 1 2/c 1'
_symmetry_space_group_name_Hall '-C 2yc'
_symmetry_space_group_name_H-M 'C 1 2/c 1'
_atom_sites_solution_hydrogens mixed
_audit_creation_method SHELXL-2014/6
_audit_update_record
;
2015-11-16 deposited with the CCDC.
2015-11-30 downloaded from the CCDC.
;
_cell_angle_alpha 90
_cell_angle_beta 106.340(10)
_cell_angle_gamma 90
_cell_formula_units_Z 8
_cell_length_a 22.127(4)
_cell_length_b 15.583(4)
_cell_length_c 14.931(3)
_cell_measurement_reflns_used 9994
_cell_measurement_temperature 296(2)
_cell_measurement_theta_max 25.78
_cell_measurement_theta_min 2.33
_cell_volume 4940.3(19)
_computing_cell_refinement 'Bruker SAINT'
_computing_data_collection 'Bruker APEX2'
_computing_data_reduction 'Bruker SAINT'
_computing_molecular_graphics 'Mercury CSD 3.5.1, 2008'
_computing_publication_material 'WinGX publication routines (Farrugia, 1999)'
_computing_structure_refinement 'SHELXL-2014/6 (Sheldrick, 2014)'
_computing_structure_solution 'SIR97 (Giacovazzo et al, 1999)'
_diffrn_ambient_temperature 296(2)
_diffrn_measured_fraction_theta_full 0.992
_diffrn_measured_fraction_theta_max 0.980
_diffrn_measurement_device_type 'Bruker APEX-II PHOTON 100 detector'
_diffrn_measurement_method '\f and \w scans'
_diffrn_radiation_type MoK\a
_diffrn_radiation_wavelength 0.71073
_diffrn_reflns_av_R_equivalents 0.0634
_diffrn_reflns_av_unetI/netI 0.0446
_diffrn_reflns_laue_measured_fraction_full 0.992
_diffrn_reflns_laue_measured_fraction_max 0.980
_diffrn_reflns_limit_h_max 27
_diffrn_reflns_limit_h_min -26
_diffrn_reflns_limit_k_max 18
_diffrn_reflns_limit_k_min -18
_diffrn_reflns_limit_l_max 18
_diffrn_reflns_limit_l_min -18
_diffrn_reflns_number 34149
_diffrn_reflns_point_group_measured_fraction_full 0.992
_diffrn_reflns_point_group_measured_fraction_max 0.980
_diffrn_reflns_theta_full 25.242
_diffrn_reflns_theta_max 25.909
_diffrn_reflns_theta_min 2.327
_diffrn_source 'fine-focus sealed tube'
_exptl_absorpt_coefficient_mu 0.950
_exptl_absorpt_correction_T_max 0.8
_exptl_absorpt_correction_T_min 0.7
_exptl_absorpt_correction_type multi-scan
_exptl_absorpt_process_details SADABS
_exptl_crystal_colour yellow
_exptl_crystal_density_diffrn 1.497
_exptl_crystal_description Block
_exptl_crystal_F_000 2240
_exptl_crystal_size_max 0.290
_exptl_crystal_size_mid 0.240
_exptl_crystal_size_min 0.180
_platon_squeeze_details
;
 The Platon SQUEEZE procedure was applied to recover 242 electrons per
 unit cell in a void (total volume 1690 A^3), that is, 30.2 electrons
 per formula unit. On the basis of microanalytical data, the void content
 may include 3 water molecules, i.e., a total of 30 electrons not
 far from the values estimated by SQUEEZE. 
 PLATON Reference : Spek, A.L. (2003), J.Appl.Cryst. 36, 7-13.
;
_refine_diff_density_max 1.007
_refine_diff_density_min -0.361
_refine_diff_density_rms 0.105
_refine_ls_extinction_method none
_refine_ls_goodness_of_fit_ref 1.053
_refine_ls_hydrogen_treatment constr
_refine_ls_matrix_type full
_refine_ls_number_parameters 253
_refine_ls_number_reflns 4726
_refine_ls_number_restraints 0
_refine_ls_restrained_S_all 1.053
_refine_ls_R_factor_all 0.0898
_refine_ls_R_factor_gt 0.0580
_refine_ls_shift/su_max 0.001
_refine_ls_shift/su_mean 0.000
_refine_ls_structure_factor_coef Fsqd
_refine_ls_weighting_details 'w=1/[\s^2^(Fo^2^)+(0.1025P)^2^] where P=(Fo^2^+2Fc^2^)/3'
_refine_ls_weighting_scheme calc
_refine_ls_wR_factor_gt 0.1601
_refine_ls_wR_factor_ref 0.1734
_reflns_Friedel_coverage 0.000
_reflns_number_gt 3054
_reflns_number_total 4726
_reflns_threshold_expression 'I > 2\s(I)'
_cod_data_source_file c5nj02411k2.cif
_cod_data_source_block 4
_cod_depositor_comments 'Adding full bibliography for 7055196--7055199.cif.'
_cod_original_cell_volume 4940.4(18)
_cod_database_code 7055199
_shelx_space_group_comment
;
The symmetry employed for this shelxl refinement is uniquely defined
by the following loop, which should always be used as a source of
symmetry information in preference to the above space-group names.
They are only intended as comments.
;
_shelx_estimated_absorpt_t_min 0.770
_shelx_estimated_absorpt_t_max 0.848
_shelxl_version_number 2014/6

loop_
_space_group_symop_operation_xyz
'x, y, z'
'-x, y, -z+1/2'
'x+1/2, y+1/2, z'
'-x+1/2, y+1/2, -z+1/2'
'-x, -y, -z'
'x, -y, z-1/2'
'-x+1/2, -y+1/2, -z'
'x+1/2, -y+1/2, z-1/2'

loop_
_atom_site_label
_atom_site_type_symbol
_atom_site_fract_x
_atom_site_fract_y
_atom_site_fract_z
_atom_site_U_iso_or_equiv
_atom_site_adp_type
_atom_site_occupancy
_atom_site_site_symmetry_order
_atom_site_calc_flag
_atom_site_refinement_flags_posn
_atom_site_refinement_flags_adp
O1 O 0.3162(2) 0.3087(2) 0.4236(3) 0.0752(11) Uani 1 1 d . .
O2 O 0.26033(19) 0.4163(2) 0.3489(3) 0.0721(10) Uani 1 1 d . .
C8 C 0.3077(3) 0.3884(3) 0.4080(3) 0.0560(13) Uani 1 1 d . .
Cd1 Cd 0.71444(2) 0.22518(2) 0.81226(3) 0.0692(2) Uani 1 1 d . .
O5 O 0.77544(19) 0.4048(3) 0.9083(3) 0.0790(11) Uani 1 1 d . .
O6 O 0.63922(17) 0.61757(19) 0.7855(3) 0.0644(9) Uani 1 1 d . .
O7 O 0.58697(18) 0.3265(2) 0.7147(3) 0.0725(11) Uani 1 1 d . .
N1 N 0.51143(17) 0.4495(2) 0.6375(2) 0.0480(9) Uani 1 1 d . .
H1 H 0.5182 0.3952 0.6437 0.058 Uiso 1 1 calc R U
O4 O 0.3200(2) 0.7130(2) 0.4560(3) 0.0871(13) Uani 1 1 d . .
H4O H 0.3177 0.7655 0.4524 0.131 Uiso 1 1 calc R U
O3 O 0.4209(2) 0.7408(3) 0.5173(5) 0.1111(18) Uani 1 1 d . .
O8 O 0.7770(2) 0.2587(3) 0.7135(3) 0.0849(12) Uani 1 1 d . .
H8A H 0.7505 0.2777 0.6543 0.127 Uiso 1 1 d R U
H8B H 0.7998 0.2085 0.7046 0.127 Uiso 1 1 d R U
N3 N 0.6828(2) 0.3623(2) 0.8092(3) 0.0519(10) Uani 1 1 d . .
N4 N 0.70484(18) 0.5086(2) 0.8475(3) 0.0522(10) Uani 1 1 d . .
H4 H 0.7311 0.5452 0.8800 0.063 Uiso 1 1 calc R U
C4 C 0.3559(2) 0.4502(3) 0.4634(3) 0.0439(10) Uani 1 1 d . .
O10 O 0.6414(2) 0.1544(3) 0.6973(3) 0.1056(15) Uani 1 1 d . .
H10A H 0.6008 0.1790 0.6922 0.158 Uiso 1 1 d R U
H10B H 0.6511 0.1603 0.6388 0.158 Uiso 1 1 d R U
O9 O 0.6640(2) 0.1931(3) 0.9260(3) 0.0932(14) Uani 1 1 d . .
H9A H 0.6933 0.1663 0.9785 0.140 Uiso 1 1 d R U
H9B H 0.6485 0.2452 0.9459 0.140 Uiso 1 1 d R U
C11 C 0.7224(3) 0.4240(3) 0.8566(4) 0.0572(13) Uani 1 1 d . .
C12 C 0.6499(2) 0.5400(3) 0.7918(3) 0.0487(11) Uani 1 1 d . .
C9 C 0.6057(2) 0.4739(3) 0.7419(3) 0.0433(10) Uani 1 1 d . .
C10 C 0.6240(2) 0.3841(3) 0.7552(3) 0.0510(12) Uani 1 1 d . .
N2 N 0.55283(18) 0.5031(2) 0.6857(3) 0.0446(9) Uani 1 1 d . .
C6 C 0.4554(2) 0.4804(3) 0.5751(3) 0.0419(10) Uani 1 1 d . .
C5 C 0.4111(2) 0.4212(3) 0.5251(3) 0.0456(11) Uani 1 1 d . .
H5 H 0.4187 0.3627 0.5334 0.055 Uiso 1 1 calc R U
C3 C 0.3450(2) 0.5371(3) 0.4520(3) 0.0491(11) Uani 1 1 d . .
H3 H 0.3076 0.5562 0.4108 0.059 Uiso 1 1 calc R U
C2 C 0.3889(2) 0.5971(3) 0.5009(3) 0.0494(11) Uani 1 1 d . .
C7 C 0.4451(2) 0.5678(3) 0.5618(3) 0.0481(11) Uani 1 1 d . .
H7 H 0.4755 0.6067 0.5934 0.058 Uiso 1 1 calc R U
C1 C 0.3761(3) 0.6913(3) 0.4899(4) 0.0655(15) Uani 1 1 d . .
O11 O 0.2778(2) 0.8719(3) 0.4847(3) 0.0955(14) Uani 1 1 d . .
H11A H 0.2852 0.9345 0.4946 0.143 Uiso 1 1 d . U
H11B H 0.2599 0.8409 0.5192 0.143 Uiso 1 1 d . U

loop_
_atom_site_aniso_label
_atom_site_aniso_U_11
_atom_site_aniso_U_22
_atom_site_aniso_U_33
_atom_site_aniso_U_23
_atom_site_aniso_U_13
_atom_site_aniso_U_12
O1 0.101(3) 0.048(2) 0.069(2) -0.0037(19) 0.011(2) -0.019(2)
O2 0.074(3) 0.061(2) 0.066(2) -0.0079(19) -0.005(2) -0.008(2)
C8 0.073(4) 0.056(3) 0.045(3) -0.009(2) 0.025(3) -0.013(3)
Cd1 0.0905(4) 0.0445(3) 0.0658(3) 0.00233(18) 0.0105(2) 0.01835(19)
O5 0.066(2) 0.065(2) 0.089(3) 0.012(2) -0.005(2) 0.011(2)
O6 0.075(2) 0.0313(17) 0.085(2) 0.0076(17) 0.020(2) 0.0039(16)
O7 0.071(2) 0.0361(19) 0.097(3) -0.0008(19) 0.003(2) 0.0023(17)
N1 0.049(2) 0.0377(19) 0.055(2) 0.0046(18) 0.0112(19) 0.0097(18)
O4 0.097(3) 0.055(2) 0.098(3) 0.005(2) 0.007(3) 0.030(2)
O3 0.096(4) 0.046(2) 0.177(6) 0.000(3) 0.015(4) -0.012(2)
O8 0.095(3) 0.083(3) 0.079(3) 0.013(2) 0.029(2) 0.033(2)
N3 0.060(3) 0.039(2) 0.052(2) 0.0020(18) 0.009(2) 0.0077(19)
N4 0.055(2) 0.042(2) 0.054(2) 0.0042(18) 0.0064(19) -0.0013(18)
C4 0.047(3) 0.041(2) 0.045(2) 0.001(2) 0.016(2) -0.001(2)
O10 0.108(4) 0.090(3) 0.106(4) 0.006(3) 0.008(3) 0.001(3)
O9 0.119(4) 0.082(3) 0.084(3) 0.016(2) 0.037(3) 0.029(3)
C11 0.066(3) 0.047(3) 0.059(3) 0.006(2) 0.019(3) 0.005(2)
C12 0.055(3) 0.043(3) 0.054(3) 0.004(2) 0.026(2) 0.000(2)
C9 0.048(3) 0.040(2) 0.045(2) 0.005(2) 0.018(2) 0.009(2)
C10 0.053(3) 0.047(3) 0.056(3) 0.006(2) 0.021(3) 0.009(2)
N2 0.047(2) 0.0403(19) 0.051(2) 0.0045(17) 0.0210(19) 0.0045(17)
C6 0.045(2) 0.041(2) 0.043(2) 0.0011(19) 0.016(2) 0.006(2)
C5 0.056(3) 0.039(2) 0.048(3) 0.003(2) 0.023(2) 0.002(2)
C3 0.050(3) 0.051(3) 0.045(3) 0.003(2) 0.012(2) 0.003(2)
C2 0.057(3) 0.038(2) 0.054(3) 0.005(2) 0.018(2) 0.001(2)
C7 0.048(3) 0.040(2) 0.058(3) -0.002(2) 0.018(2) 0.000(2)
C1 0.073(4) 0.041(3) 0.077(4) 0.002(3) 0.011(3) 0.010(3)
O11 0.122(4) 0.060(2) 0.095(3) 0.001(2) 0.016(3) 0.031(2)

loop_
_atom_type_symbol
_atom_type_description
_atom_type_scat_dispersion_real
_atom_type_scat_dispersion_imag
_atom_type_scat_source
C C 0.0033 0.0016 'International Tables Vol C Tables 4.2.6.8 and 6.1.1.4'
H H 0.0000 0.0000 'International Tables Vol C Tables 4.2.6.8 and 6.1.1.4'
N N 0.0061 0.0033 'International Tables Vol C Tables 4.2.6.8 and 6.1.1.4'
O O 0.0106 0.0060 'International Tables Vol C Tables 4.2.6.8 and 6.1.1.4'
Cd Cd -0.8075 1.2024 'International Tables Vol C Tables 4.2.6.8 and 6.1.1.4'

loop_
_geom_angle_atom_site_label_1
_geom_angle_atom_site_label_2
_geom_angle_atom_site_label_3
_geom_angle
_geom_angle_site_symmetry_1
_geom_angle_site_symmetry_3
C8 O1 Cd1 91.5(3) . 8_455
C8 O2 Cd1 93.3(3) . 8_455
O2 C8 O1 121.6(5) . .
O2 C8 C4 119.6(5) . .
O1 C8 C4 118.8(5) . .
N3 Cd1 O10 107.07(17) . .
N3 Cd1 O9 90.48(15) . .
O10 Cd1 O9 93.5(2) . .
N3 Cd1 O8 90.67(15) . .
O10 Cd1 O8 93.04(19) . .
O9 Cd1 O8 172.72(17) . .
N3 Cd1 O2 168.10(14) . 8_556
O10 Cd1 O2 83.87(15) . 8_556
O9 Cd1 O2 84.06(15) . 8_556
O8 Cd1 O2 93.45(15) . 8_556
N3 Cd1 O1 116.15(14) . 8_556
O10 Cd1 O1 136.62(16) . 8_556
O9 Cd1 O1 89.77(16) . 8_556
O8 Cd1 O1 83.26(15) . 8_556
O2 Cd1 O1 53.46(13) 8_556 8_556
N2 N1 C6 120.0(4) . .
N2 N1 H1 120.0 . .
C6 N1 H1 120.0 . .
C1 O4 H4O 109.5 . .
Cd1 O8 H8A 109.3 . .
Cd1 O8 H8B 109.4 . .
H8A O8 H8B 109.5 . .
C10 N3 C11 120.0(4) . .
C10 N3 Cd1 119.2(3) . .
C11 N3 Cd1 120.7(3) . .
C12 N4 C11 126.0(4) . .
C12 N4 H4 117.0 . .
C11 N4 H4 117.0 . .
C3 C4 C5 119.7(4) . .
C3 C4 C8 119.3(4) . .
C5 C4 C8 121.0(4) . .
Cd1 O10 H10A 108.4 . .
Cd1 O10 H10B 110.2 . .
H10A O10 H10B 109.5 . .
Cd1 O9 H9A 109.6 . .
Cd1 O9 H9B 109.2 . .
H9A O9 H9B 109.5 . .
O5 C11 N3 120.7(5) . .
O5 C11 N4 118.9(5) . .
N3 C11 N4 120.4(5) . .
O6 C12 N4 121.4(5) . .
O6 C12 C9 124.4(5) . .
N4 C12 C9 114.3(4) . .
N2 C9 C10 125.8(4) . .
N2 C9 C12 115.2(4) . .
C10 C9 C12 119.0(4) . .
O7 C10 N3 119.5(4) . .
O7 C10 C9 120.3(4) . .
N3 C10 C9 120.1(4) . .
C9 N2 N1 119.6(4) . .
C7 C6 C5 120.6(4) . .
C7 C6 N1 120.6(4) . .
C5 C6 N1 118.8(4) . .
C4 C5 C6 119.7(4) . .
C4 C5 H5 120.2 . .
C6 C5 H5 120.2 . .
C4 C3 C2 121.4(4) . .
C4 C3 H3 119.3 . .
C2 C3 H3 119.3 . .
C3 C2 C7 118.8(4) . .
C3 C2 C1 121.2(5) . .
C7 C2 C1 119.9(4) . .
C6 C7 C2 119.7(4) . .
C6 C7 H7 120.1 . .
C2 C7 H7 120.1 . .
O3 C1 O4 125.4(5) . .
O3 C1 C2 118.0(5) . .
O4 C1 C2 116.5(5) . .
H11A O11 H11B 122.00 . .

loop_
_geom_bond_atom_site_label_1
_geom_bond_atom_site_label_2
_geom_bond_distance
_geom_bond_site_symmetry_2
O1 C8 1.268(7) .
O1 Cd1 2.450(4) 8_455
O2 C8 1.244(6) .
O2 Cd1 2.425(4) 8_455
C8 C4 1.500(7) .
Cd1 N3 2.246(4) .
Cd1 O10 2.284(5) .
Cd1 O9 2.334(4) .
Cd1 O8 2.348(5) .
Cd1 O2 2.425(4) 8_556
Cd1 O1 2.450(4) 8_556
O5 C11 1.246(6) .
O6 C12 1.229(5) .
O7 C10 1.250(6) .
N1 N2 1.297(5) .
N1 C6 1.410(6) .
N1 H1 0.8600 .
O4 C1 1.249(7) .
O4 H4O 0.8200 .
O3 C1 1.232(7) .
O8 H8A 0.9600 .
O8 H8B 0.9600 .
N3 C10 1.366(6) .
N3 C11 1.358(7) .
N4 C12 1.357(6) .
N4 C11 1.371(6) .
N4 H4 0.8600 .
C4 C3 1.377(6) .
C4 C5 1.382(6) .
O10 H10A 0.9600 .
O10 H10B 0.9600 .
O9 H9A 0.9600 .
O9 H9B 0.9600 .
C12 C9 1.471(7) .
C9 N2 1.314(6) .
C9 C10 1.455(6) .
C6 C7 1.385(6) .
C6 C5 1.399(6) .
C5 H5 0.9300 .
C3 C2 1.398(7) .
C3 H3 0.9300 .
C2 C7 1.396(7) .
C2 C1 1.495(7) .
C7 H7 0.9300 .
O11 H11A 0.99000 .
O11 H11B 0.88000 .

loop_
_geom_hbond_atom_site_label_D
_geom_hbond_atom_site_label_H
_geom_hbond_atom_site_label_A
_geom_hbond_distance_DH
_geom_hbond_distance_HA
_geom_hbond_distance_DA
_geom_hbond_angle_DHA
_geom_hbond_site_symmetry_A
N1 H1 O7 0.86 1.92 2.591(5) 134.0 .
O4 H4O O11 0.82 2.00 2.722(6) 146.6 .
O8 H8A O4 0.96 1.93 2.855(7) 161.3 5_666
O8 H8B O6 0.96 1.93 2.873(5) 165.7 4_646
N4 H4 O11 0.86 2.07 2.899(6) 163.0 8_566
O10 H10A O7 0.96 2.36 2.982(6) 122.3 .
O10 H10B O4 0.96 2.61 3.367(7) 135.8 5_666
O9 H9A O5 0.96 1.98 2.894(6) 159.2 7_657
O9 H9B O1 0.96 2.13 2.815(6) 127.2 2_656

loop_
_geom_torsion_atom_site_label_1
_geom_torsion_atom_site_label_2
_geom_torsion_atom_site_label_3
_geom_torsion_atom_site_label_4
_geom_torsion
_geom_torsion_site_symmetry_1
Cd1 O2 C8 O1 2.8(5) 8_455
Cd1 O2 C8 C4 -176.4(4) 8_455
Cd1 O1 C8 O2 -2.8(5) 8_455
Cd1 O1 C8 C4 176.4(4) 8_455
O2 C8 C4 C3 4.0(7) .
O1 C8 C4 C3 -175.2(4) .
O2 C8 C4 C5 -175.7(4) .
O1 C8 C4 C5 5.1(7) .
C10 N3 C11 O5 177.9(5) .
Cd1 N3 C11 O5 -5.4(7) .
C10 N3 C11 N4 -2.8(7) .
Cd1 N3 C11 N4 173.9(3) .
C12 N4 C11 O5 177.6(5) .
C12 N4 C11 N3 -1.6(8) .
C11 N4 C12 O6 -177.2(5) .
C11 N4 C12 C9 3.1(7) .
O6 C12 C9 N2 2.2(7) .
N4 C12 C9 N2 -178.2(4) .
O6 C12 C9 C10 179.8(4) .
N4 C12 C9 C10 -0.6(6) .
C11 N3 C10 O7 -177.2(5) .
Cd1 N3 C10 O7 6.1(6) .
C11 N3 C10 C9 5.2(7) .
Cd1 N3 C10 C9 -171.5(3) .
N2 C9 C10 O7 -3.7(7) .
C12 C9 C10 O7 178.9(4) .
N2 C9 C10 N3 173.9(4) .
C12 C9 C10 N3 -3.5(6) .
C10 C9 N2 N1 1.4(7) .
C12 C9 N2 N1 178.8(4) .
C6 N1 N2 C9 -178.3(4) .
N2 N1 C6 C7 2.6(6) .
N2 N1 C6 C5 -179.0(4) .
C3 C4 C5 C6 -0.2(6) .
C8 C4 C5 C6 179.4(4) .
C7 C6 C5 C4 -1.4(6) .
N1 C6 C5 C4 -179.8(4) .
C5 C4 C3 C2 0.6(7) .
C8 C4 C3 C2 -179.1(4) .
C4 C3 C2 C7 0.6(7) .
C4 C3 C2 C1 -178.6(5) .
C5 C6 C7 C2 2.7(7) .
N1 C6 C7 C2 -178.9(4) .
C3 C2 C7 C6 -2.3(7) .
C1 C2 C7 C6 177.0(4) .
C3 C2 C1 O3 -164.0(6) .
C7 C2 C1 O3 16.8(8) .
C3 C2 C1 O4 18.2(8) .
C7 C2 C1 O4 -161.0(5) .

loop_
_platon_squeeze_void_nr
_platon_squeeze_void_average_x
_platon_squeeze_void_average_y
_platon_squeeze_void_average_z
_platon_squeeze_void_volume
_platon_squeeze_void_count_electrons
_platon_squeeze_void_content
1 0.500 0.000 0.013 845 121 ' '
2 1.000 0.500 -0.004 845 121 ' '
